data_7211491
loop_
_publ_author_name
'Wang, Huiyan'
'Liu, Xuecheng'
'Feng, Xian'
'Huang, Zhibin'
'Shi, Daqing'

_publ_section_title
;
 GAP chemistry for pyrrolyl coumarin derivatives: a highly efficient
 one-pot synthesis under catalyst-free conditions
;
_journal_issue 12
_journal_name_full 'Green Chemistry'
_journal_page_first 3307
_journal_paper_doi 10.1039/c3gc41799a
_journal_volume 15
_journal_year 2013
_chemical_formula_sum 'C32 H26 Cl N O7'
_chemical_formula_weight 571.99
_chemical_name_systematic
; 
 ? 
;
_space_group_IT_number 15
_symmetry_cell_setting monoclinic
_symmetry_space_group_name_Hall '-C 2yc'
_symmetry_space_group_name_H-M 'C 1 2/c 1'
_atom_sites_solution_hydrogens geom
_atom_sites_solution_primary direct
_atom_sites_solution_secondary difmap
_audit_creation_method SHELXL-97
_cell_angle_alpha 90.00
_cell_angle_beta 117.4550(10)
_cell_angle_gamma 90.00
_cell_formula_units_Z 8
_cell_length_a 29.861(3)
_cell_length_b 10.2141(11)
_cell_length_c 21.675(2)
_cell_measurement_reflns_used 5117
_cell_measurement_temperature 296(2)
_cell_measurement_theta_max 22.50
_cell_measurement_theta_min 2.54
_cell_volume 5866.4(10)
_computing_cell_refinement 'Bruker SMART'
_computing_data_collection 'Bruker SMART'
_computing_data_reduction 'Bruker SAINT'
_computing_molecular_graphics 'Bruker SHELXTL'
_computing_publication_material 'Bruker SHELXTL'
_computing_structure_refinement 'SHELXL-97 (Sheldrick, 1997)'
_computing_structure_solution 'SHELXS-97 (Sheldrick, 1990)'
_diffrn_ambient_temperature 296(2)
_diffrn_measured_fraction_theta_full 0.993
_diffrn_measured_fraction_theta_max 0.993
_diffrn_measurement_device_type 'CCD area detector'
_diffrn_measurement_method 'phi and omega scans'
_diffrn_radiation_monochromator graphite
_diffrn_radiation_source 'fine-focus sealed tube'
_diffrn_radiation_type MoK\a
_diffrn_radiation_wavelength 0.71073
_diffrn_reflns_av_R_equivalents 0.0356
_diffrn_reflns_av_sigmaI/netI 0.0360
_diffrn_reflns_limit_h_max 39
_diffrn_reflns_limit_h_min -39
_diffrn_reflns_limit_k_max 13
_diffrn_reflns_limit_k_min -13
_diffrn_reflns_limit_l_max 28
_diffrn_reflns_limit_l_min -28
_diffrn_reflns_number 27686
_diffrn_reflns_theta_full 28.28
_diffrn_reflns_theta_max 28.28
_diffrn_reflns_theta_min 2.12
_exptl_absorpt_coefficient_mu 0.179
_exptl_absorpt_correction_type none
_exptl_crystal_colour colorless
_exptl_crystal_density_diffrn 1.295
_exptl_crystal_density_method 'not measured'
_exptl_crystal_description block
_exptl_crystal_F_000 2384
_exptl_crystal_size_max 0.256
_exptl_crystal_size_mid 0.200
_exptl_crystal_size_min 0.123
_refine_diff_density_max 0.233
_refine_diff_density_min -0.238
_refine_diff_density_rms 0.033
_refine_ls_extinction_method none
_refine_ls_goodness_of_fit_ref 1.018
_refine_ls_hydrogen_treatment mixed
_refine_ls_matrix_type full
_refine_ls_number_parameters 384
_refine_ls_number_reflns 7239
_refine_ls_number_restraints 1
_refine_ls_restrained_S_all 1.018
_refine_ls_R_factor_all 0.1042
_refine_ls_R_factor_gt 0.0517
_refine_ls_shift/su_max 0.000
_refine_ls_shift/su_mean 0.000
_refine_ls_structure_factor_coef Fsqd
_refine_ls_weighting_details 'calc w=1/[\s^2^(Fo^2^)+(0.0605P)^2^+2.4537P] where P=(Fo^2^+2Fc^2^)/3'
_refine_ls_weighting_scheme calc
_refine_ls_wR_factor_gt 0.1258
_refine_ls_wR_factor_ref 0.1518
_reflns_number_gt 4017
_reflns_number_total 7239
_reflns_threshold_expression >2sigma(I)
_cod_data_source_file c3gc41799a.cif
_cod_data_source_block a
_cod_depositor_comments
;
The following automatic conversions were performed:

'_symmetry_cell_setting' value 'Monoclinic' changed to 'monoclinic'
according to /home/saulius/struct/CIF-dictionaries/cif_core.dic
dictionary named 'cif_core.dic' version 2.4.2 from 2011-04-26.

Automatic conversion script
Id: cif_fix_values 1891 2012-01-12 08:04:46Z andrius 
;
_cod_original_cell_volume 5866.4(11)
_cod_original_sg_symbol_H-M C2/c
_cod_database_code 7211491

loop_
_symmetry_equiv_pos_as_xyz
'x, y, z'
'-x, y, -z+1/2'
'x+1/2, y+1/2, z'
'-x+1/2, y+1/2, -z+1/2'
'-x, -y, -z'
'x, -y, z-1/2'
'-x+1/2, -y+1/2, -z'
'x+1/2, -y+1/2, z-1/2'

loop_
_atom_site_label
_atom_site_type_symbol
_atom_site_fract_x
_atom_site_fract_y
_atom_site_fract_z
_atom_site_U_iso_or_equiv
_atom_site_adp_type
_atom_site_occupancy
_atom_site_symmetry_multiplicity
_atom_site_calc_flag
_atom_site_refinement_flags
_atom_site_disorder_assembly
_atom_site_disorder_group
N1 N 0.34759(5) 0.66584(15) 0.30361(8) 0.0488(4) Uani 1 1 d . . .
C1 C 0.33572(6) 0.69001(18) 0.35668(9) 0.0492(4) Uani 1 1 d . . .
C2 C 0.28422(6) 0.68292(18) 0.33040(9) 0.0473(4) Uani 1 1 d . . .
C3 C 0.26388(6) 0.65679(17) 0.25803(9) 0.0442(4) Uani 1 1 d . . .
C4 C 0.30347(6) 0.64695(17) 0.24257(9) 0.0452(4) Uani 1 1 d . . .
C5 C 0.39823(6) 0.6539(2) 0.31214(10) 0.0544(5) Uani 1 1 d . . .
C6 C 0.42647(8) 0.7633(3) 0.31988(14) 0.0823(7) Uani 1 1 d . A .
H6A H 0.4128 0.8461 0.3172 0.099 Uiso 1 1 calc R . .
C7 C 0.47582(9) 0.7489(4) 0.33182(16) 0.1052(10) Uani 1 1 d . . .
H7A H 0.4949 0.8240 0.3371 0.126 Uiso 0.454(2) 1 calc PR A 2
C8 C 0.49789(8) 0.6310(4) 0.33626(13) 0.0957(10) Uani 1 1 d . A .
C9 C 0.46795(10) 0.5230(3) 0.32718(13) 0.0897(9) Uani 1 1 d . . .
H9A H 0.4816 0.4403 0.3292 0.108 Uiso 0.546(2) 1 calc PR A 1
C10 C 0.41824(8) 0.5328(2) 0.31510(11) 0.0686(6) Uani 1 1 d . A .
H10A H 0.3989 0.4580 0.3091 0.082 Uiso 1 1 calc R . .
C11 C 0.30190(6) 0.62878(18) 0.17430(9) 0.0491(4) Uani 1 1 d . . .
C12 C 0.32330(8) 0.7173(2) 0.14754(11) 0.0668(6) Uani 1 1 d . . .
H12A H 0.3409 0.7890 0.1741 0.080 Uiso 1 1 calc R . .
C13 C 0.31893(9) 0.7006(3) 0.08194(13) 0.0819(7) Uani 1 1 d . . .
H13A H 0.3336 0.7612 0.0647 0.098 Uiso 1 1 calc R . .
C14 C 0.29332(9) 0.5965(3) 0.04205(13) 0.0832(7) Uani 1 1 d . . .
H14A H 0.2909 0.5853 -0.0020 0.100 Uiso 1 1 calc R . .
C15 C 0.27135(10) 0.5090(3) 0.06694(13) 0.0836(7) Uani 1 1 d . . .
H15A H 0.2536 0.4382 0.0397 0.100 Uiso 1 1 calc R . .
C16 C 0.27531(8) 0.5249(2) 0.13272(11) 0.0682(6) Uani 1 1 d . . .
H16A H 0.2599 0.4649 0.1491 0.082 Uiso 1 1 calc R . .
C17 C 0.21003(6) 0.65196(17) 0.20633(9) 0.0441(4) Uani 1 1 d . . .
C18 C 0.18765(6) 0.75143(18) 0.16126(9) 0.0475(4) Uani 1 1 d . . .
C19 C 0.13436(6) 0.74643(19) 0.11294(9) 0.0506(4) Uani 1 1 d . . .
C20 C 0.10886(8) 0.8452(2) 0.06538(10) 0.0666(6) Uani 1 1 d . . .
H20A H 0.1265 0.9176 0.0619 0.080 Uiso 1 1 calc R . .
C21 C 0.05762(9) 0.8358(3) 0.02347(12) 0.0823(7) Uani 1 1 d . . .
H21A H 0.0406 0.9024 -0.0079 0.099 Uiso 1 1 calc R . .
C22 C 0.03157(8) 0.7280(3) 0.02787(13) 0.0905(8) Uani 1 1 d . . .
H22A H -0.0030 0.7222 -0.0011 0.109 Uiso 1 1 calc R . .
C23 C 0.05568(7) 0.6290(3) 0.07423(12) 0.0802(7) Uani 1 1 d . . .
H23A H 0.0379 0.5566 0.0772 0.096 Uiso 1 1 calc R . .
C24 C 0.10719(6) 0.6400(2) 0.11645(10) 0.0558(5) Uani 1 1 d . . .
C25 C 0.18084(6) 0.54154(19) 0.20815(10) 0.0520(5) Uani 1 1 d . . .
C26 C 0.25787(7) 0.6849(2) 0.37333(11) 0.0569(5) Uani 1 1 d . . .
C27 C 0.17649(9) 0.6858(3) 0.36775(14) 0.0933(8) Uani 1 1 d . . .
H27A H 0.1870 0.7449 0.4070 0.112 Uiso 1 1 calc R . .
H27B H 0.1786 0.5967 0.3844 0.112 Uiso 1 1 calc R . .
C28 C 0.12488(11) 0.7157(6) 0.3154(2) 0.189(2) Uani 1 1 d . . .
H28A H 0.1024 0.7067 0.3356 0.284 Uiso 1 1 calc R . .
H28B H 0.1150 0.6562 0.2770 0.284 Uiso 1 1 calc R . .
H28C H 0.1234 0.8039 0.2992 0.284 Uiso 1 1 calc R . .
C29 C 0.37472(7) 0.7221(2) 0.42790(10) 0.0561(5) Uani 1 1 d . . .
C30 C 0.39494(11) 0.8687(3) 0.52103(12) 0.0980(9) Uani 1 1 d . . .
H30A H 0.4299 0.8745 0.5305 0.118 Uiso 1 1 calc R . .
H30B H 0.3923 0.8033 0.5517 0.118 Uiso 1 1 calc R . .
C31 C 0.37730(13) 0.9972(3) 0.53284(16) 0.1114(10) Uani 1 1 d . . .
H31A H 0.3977 1.0235 0.5802 0.167 Uiso 1 1 calc R . .
H31B H 0.3427 0.9902 0.5236 0.167 Uiso 1 1 calc R . .
H31C H 0.3801 1.0611 0.5023 0.167 Uiso 1 1 calc R . .
C33 C 0.55275(9) 0.6163(5) 0.35144(16) 0.1533(18) Uani 1 1 d . . .
H33A H 0.5677 0.7014 0.3564 0.230 Uiso 1 1 calc R A .
H33B H 0.5543 0.5706 0.3138 0.230 Uiso 1 1 calc R . .
H33C H 0.5708 0.5677 0.3937 0.230 Uiso 1 1 calc R . .
O1 O 0.27747(6) 0.67084(19) 0.43505(8) 0.0884(5) Uani 1 1 d . . .
O2 O 0.20826(5) 0.70204(15) 0.33406(7) 0.0676(4) Uani 1 1 d . . .
O3 O 0.41205(5) 0.66006(17) 0.46123(8) 0.0891(6) Uani 1 1 d . . .
O4 O 0.36351(6) 0.83260(15) 0.44921(7) 0.0729(4) Uani 1 1 d . . .
O5 O 0.19611(5) 0.44753(13) 0.24640(8) 0.0673(4) Uani 1 1 d . . .
O6 O 0.21066(5) 0.86038(14) 0.15742(8) 0.0675(4) Uani 1 1 d D . .
H6 H 0.2410(5) 0.870(2) 0.1912(9) 0.088(8) Uiso 1 1 d D . .
O7 O 0.12995(4) 0.54031(13) 0.16299(7) 0.0642(4) Uani 1 1 d . . .
Cl1 Cl 0.50680(8) 0.8922(3) 0.33003(15) 0.2202(16) Uani 0.546(2) 1 d P A 1
Cl1' Cl 0.49117(7) 0.3641(2) 0.32563(12) 0.1284(9) Uani 0.454(2) 1 d P A 2

loop_
_atom_site_aniso_label
_atom_site_aniso_U_11
_atom_site_aniso_U_22
_atom_site_aniso_U_33
_atom_site_aniso_U_23
_atom_site_aniso_U_13
_atom_site_aniso_U_12
N1 0.0339(7) 0.0578(9) 0.0492(9) -0.0082(7) 0.0146(6) 0.0009(6)
C1 0.0417(9) 0.0540(11) 0.0467(10) -0.0057(8) 0.0159(8) 0.0021(8)
C2 0.0403(9) 0.0521(11) 0.0471(10) -0.0002(8) 0.0182(8) 0.0032(8)
C3 0.0369(8) 0.0434(10) 0.0489(10) 0.0002(8) 0.0169(8) 0.0001(7)
C4 0.0352(8) 0.0468(10) 0.0473(10) -0.0051(8) 0.0136(7) 0.0001(7)
C5 0.0343(9) 0.0748(14) 0.0486(11) -0.0080(9) 0.0144(8) 0.0037(9)
C6 0.0497(12) 0.0893(17) 0.109(2) -0.0306(15) 0.0374(13) -0.0148(12)
C7 0.0550(14) 0.149(3) 0.118(2) -0.052(2) 0.0453(15) -0.0346(16)
C8 0.0423(12) 0.178(3) 0.0645(15) -0.0240(18) 0.0223(11) 0.0057(17)
C9 0.0686(15) 0.134(2) 0.0676(15) 0.0136(15) 0.0325(13) 0.0488(17)
C10 0.0581(12) 0.0824(16) 0.0671(14) 0.0068(12) 0.0304(11) 0.0186(11)
C11 0.0371(9) 0.0581(11) 0.0476(10) -0.0037(9) 0.0158(8) 0.0033(8)
C12 0.0571(12) 0.0787(15) 0.0647(14) -0.0061(11) 0.0281(10) -0.0117(11)
C13 0.0740(15) 0.108(2) 0.0732(16) 0.0088(15) 0.0425(13) -0.0074(14)
C14 0.0790(16) 0.117(2) 0.0547(14) -0.0040(15) 0.0321(13) 0.0077(15)
C15 0.0917(18) 0.0907(18) 0.0610(15) -0.0225(13) 0.0290(13) -0.0103(14)
C16 0.0742(14) 0.0689(14) 0.0595(13) -0.0109(11) 0.0290(11) -0.0108(11)
C17 0.0349(8) 0.0466(10) 0.0480(10) -0.0012(8) 0.0166(7) 0.0014(7)
C18 0.0421(9) 0.0488(11) 0.0475(10) -0.0039(8) 0.0171(8) -0.0026(8)
C19 0.0429(9) 0.0563(11) 0.0440(10) -0.0023(8) 0.0126(8) 0.0034(8)
C20 0.0596(12) 0.0681(14) 0.0535(12) 0.0062(10) 0.0102(10) 0.0049(10)
C21 0.0645(14) 0.0982(19) 0.0580(14) 0.0153(13) 0.0059(11) 0.0182(14)
C22 0.0403(11) 0.125(2) 0.0774(17) 0.0116(16) 0.0023(11) 0.0070(14)
C23 0.0409(11) 0.0992(18) 0.0815(16) 0.0092(14) 0.0120(11) -0.0060(12)
C24 0.0394(9) 0.0653(13) 0.0534(11) 0.0018(10) 0.0134(9) 0.0012(9)
C25 0.0351(9) 0.0557(12) 0.0585(12) 0.0003(9) 0.0158(8) 0.0008(8)
C26 0.0513(11) 0.0638(13) 0.0561(12) 0.0047(10) 0.0251(10) 0.0021(9)
C27 0.0674(15) 0.138(2) 0.0958(19) 0.0056(17) 0.0558(15) -0.0035(15)
C28 0.0670(18) 0.398(7) 0.123(3) 0.062(4) 0.061(2) 0.044(3)
C29 0.0441(10) 0.0657(13) 0.0522(11) -0.0079(10) 0.0169(9) -0.0024(9)
C30 0.1004(19) 0.119(2) 0.0593(15) -0.0321(15) 0.0233(14) 0.0094(17)
C31 0.154(3) 0.103(2) 0.090(2) -0.0338(17) 0.067(2) -0.017(2)
C33 0.0434(13) 0.308(5) 0.104(2) -0.037(3) 0.0308(14) 0.016(2)
O1 0.0728(10) 0.1400(16) 0.0558(10) 0.0179(10) 0.0325(8) 0.0097(10)
O2 0.0486(8) 0.0971(11) 0.0655(9) 0.0044(8) 0.0336(7) 0.0058(7)
O3 0.0568(9) 0.0958(12) 0.0732(10) -0.0234(9) -0.0056(8) 0.0165(8)
O4 0.0774(10) 0.0774(10) 0.0521(8) -0.0165(7) 0.0197(7) 0.0100(8)
O5 0.0496(8) 0.0536(8) 0.0850(10) 0.0168(8) 0.0193(7) 0.0014(6)
O6 0.0537(8) 0.0569(9) 0.0688(10) 0.0106(7) 0.0084(7) -0.0100(7)
O7 0.0374(7) 0.0646(9) 0.0761(9) 0.0095(7) 0.0137(6) -0.0056(6)
Cl1 0.1335(15) 0.288(3) 0.288(3) -0.147(3) 0.1388(19) -0.1386(19)
Cl1' 0.1025(13) 0.1282(16) 0.1676(19) 0.0257(13) 0.0735(13) 0.0647(11)

loop_
_atom_type_symbol
_atom_type_description
_atom_type_scat_dispersion_real
_atom_type_scat_dispersion_imag
_atom_type_scat_source
C C 0.0033 0.0016 'International Tables Vol C Tables 4.2.6.8 and 6.1.1.4'
H H 0.0000 0.0000 'International Tables Vol C Tables 4.2.6.8 and 6.1.1.4'
N N 0.0061 0.0033 'International Tables Vol C Tables 4.2.6.8 and 6.1.1.4'
O O 0.0106 0.0060 'International Tables Vol C Tables 4.2.6.8 and 6.1.1.4'
Cl Cl 0.1484 0.1585 'International Tables Vol C Tables 4.2.6.8 and 6.1.1.4'

loop_
_geom_angle_atom_site_label_1
_geom_angle_atom_site_label_2
_geom_angle_atom_site_label_3
_geom_angle
C1 N1 C4 109.04(14)
C1 N1 C5 124.63(14)
C4 N1 C5 126.21(15)
N1 C1 C2 108.37(15)
N1 C1 C29 122.07(15)
C2 C1 C29 129.52(17)
C1 C2 C3 107.11(15)
C1 C2 C26 124.10(17)
C3 C2 C26 128.31(16)
C4 C3 C2 107.77(14)
C4 C3 C17 124.81(16)
C2 C3 C17 127.22(15)
C3 C4 N1 107.68(15)
C3 C4 C11 128.56(15)
N1 C4 C11 123.65(15)
C6 C5 C10 120.37(19)
C6 C5 N1 119.98(18)
C10 C5 N1 119.60(18)
C5 C6 C7 118.8(2)
C5 C6 H6A 120.6
C7 C6 H6A 120.6
C8 C7 C6 123.4(3)
C8 C7 Cl1 120.2(2)
C6 C7 Cl1 116.0(3)
C8 C7 H7A 118.3
C6 C7 H7A 118.3
Cl1 C7 H7A 7.5
C7 C8 C9 116.1(2)
C7 C8 C33 122.9(3)
C9 C8 C33 121.0(3)
C8 C9 C10 122.5(2)
C8 C9 Cl1' 120.2(2)
C10 C9 Cl1' 117.2(3)
C8 C9 H9A 118.7
C10 C9 H9A 118.7
Cl1' C9 H9A 3.5
C5 C10 C9 118.8(2)
C5 C10 H10A 120.6
C9 C10 H10A 120.6
C12 C11 C16 117.85(19)
C12 C11 C4 122.30(17)
C16 C11 C4 119.70(17)
C13 C12 C11 120.8(2)
C13 C12 H12A 119.6
C11 C12 H12A 119.6
C14 C13 C12 120.7(2)
C14 C13 H13A 119.7
C12 C13 H13A 119.7
C15 C14 C13 119.6(2)
C15 C14 H14A 120.2
C13 C14 H14A 120.2
C14 C15 C16 120.3(2)
C14 C15 H15A 119.9
C16 C15 H15A 119.9
C11 C16 C15 120.8(2)
C11 C16 H16A 119.6
C15 C16 H16A 119.6
C18 C17 C25 120.33(15)
C18 C17 C3 121.68(15)
C25 C17 C3 117.86(15)
O6 C18 C17 125.14(16)
O6 C18 C19 114.29(16)
C17 C18 C19 120.55(16)
C24 C19 C20 118.52(17)
C24 C19 C18 117.78(17)
C20 C19 C18 123.65(18)
C21 C20 C19 120.0(2)
C21 C20 H20A 120.0
C19 C20 H20A 120.0
C20 C21 C22 120.1(2)
C20 C21 H21A 119.9
C22 C21 H21A 119.9
C23 C22 C21 121.2(2)
C23 C22 H22A 119.4
C21 C22 H22A 119.4
C22 C23 C24 118.2(2)
C22 C23 H23A 120.9
C24 C23 H23A 120.9
O7 C24 C19 121.38(15)
O7 C24 C23 116.64(18)
C19 C24 C23 121.97(19)
O5 C25 O7 115.02(16)
O5 C25 C17 126.80(16)
O7 C25 C17 118.18(16)
O1 C26 O2 123.70(19)
O1 C26 C2 125.28(18)
O2 C26 C2 111.00(17)
O2 C27 C28 106.6(2)
O2 C27 H27A 110.4
C28 C27 H27A 110.4
O2 C27 H27B 110.4
C28 C27 H27B 110.4
H27A C27 H27B 108.6
C27 C28 H28A 109.5
C27 C28 H28B 109.5
H28A C28 H28B 109.5
C27 C28 H28C 109.5
H28A C28 H28C 109.5
H28B C28 H28C 109.5
O3 C29 O4 124.00(18)
O3 C29 C1 125.48(19)
O4 C29 C1 110.48(17)
O4 C30 C31 107.8(2)
O4 C30 H30A 110.1
C31 C30 H30A 110.1
O4 C30 H30B 110.1
C31 C30 H30B 110.1
H30A C30 H30B 108.5
C30 C31 H31A 109.5
C30 C31 H31B 109.5
H31A C31 H31B 109.5
C30 C31 H31C 109.5
H31A C31 H31C 109.5
H31B C31 H31C 109.5
C8 C33 H33A 109.5
C8 C33 H33B 109.5
H33A C33 H33B 109.5
C8 C33 H33C 109.5
H33A C33 H33C 109.5
H33B C33 H33C 109.5
C26 O2 C27 117.07(17)
C29 O4 C30 116.82(17)
C18 O6 H6 114.0(16)
C24 O7 C25 121.73(15)

loop_
_geom_bond_atom_site_label_1
_geom_bond_atom_site_label_2
_geom_bond_distance
N1 C1 1.373(2)
N1 C4 1.384(2)
N1 C5 1.442(2)
C1 C2 1.374(2)
C1 C29 1.480(2)
C2 C3 1.422(2)
C2 C26 1.470(3)
C3 C4 1.373(2)
C3 C17 1.477(2)
C4 C11 1.471(3)
C5 C6 1.362(3)
C5 C10 1.363(3)
C6 C7 1.382(3)
C6 H6A 0.9300
C7 C8 1.355(4)
C7 Cl1 1.741(4)
C7 H7A 0.9300
C8 C9 1.376(4)
C8 C33 1.522(3)
C9 C10 1.387(3)
C9 Cl1' 1.771(3)
C9 H9A 0.9300
C10 H10A 0.9300
C11 C12 1.380(3)
C11 C16 1.381(3)
C12 C13 1.377(3)
C12 H12A 0.9300
C13 C14 1.362(4)
C13 H13A 0.9300
C14 C15 1.359(4)
C14 H14A 0.9300
C15 C16 1.385(3)
C15 H15A 0.9300
C16 H16A 0.9300
C17 C18 1.353(2)
C17 C25 1.437(2)
C18 O6 1.331(2)
C18 C19 1.447(2)
C19 C24 1.379(3)
C19 C20 1.392(3)
C20 C21 1.376(3)
C20 H20A 0.9300
C21 C22 1.377(4)
C21 H21A 0.9300
C22 C23 1.372(3)
C22 H22A 0.9300
C23 C24 1.385(3)
C23 H23A 0.9300
C24 O7 1.373(2)
C25 O5 1.212(2)
C25 O7 1.377(2)
C26 O1 1.196(2)
C26 O2 1.337(2)
C27 O2 1.449(3)
C27 C28 1.464(4)
C27 H27A 0.9700
C27 H27B 0.9700
C28 H28A 0.9600
C28 H28B 0.9600
C28 H28C 0.9600
C29 O3 1.193(2)
C29 O4 1.320(2)
C30 O4 1.447(3)
C30 C31 1.480(4)
C30 H30A 0.9700
C30 H30B 0.9700
C31 H31A 0.9600
C31 H31B 0.9600
C31 H31C 0.9600
C33 H33A 0.9600
C33 H33B 0.9600
C33 H33C 0.9600
O6 H6 0.868(10)

loop_
_geom_torsion_atom_site_label_1
_geom_torsion_atom_site_label_2
_geom_torsion_atom_site_label_3
_geom_torsion_atom_site_label_4
_geom_torsion
C4 N1 C1 C2 1.8(2)
C5 N1 C1 C2 -174.53(17)
C4 N1 C1 C29 -176.29(17)
C5 N1 C1 C29 7.4(3)
N1 C1 C2 C3 -1.6(2)
C29 C1 C2 C3 176.28(19)
N1 C1 C2 C26 171.06(17)
C29 C1 C2 C26 -11.1(3)
C1 C2 C3 C4 0.8(2)
C26 C2 C3 C4 -171.39(18)
C1 C2 C3 C17 -174.27(17)
C26 C2 C3 C17 13.5(3)
C2 C3 C4 N1 0.2(2)
C17 C3 C4 N1 175.48(16)
C2 C3 C4 C11 -175.91(18)
C17 C3 C4 C11 -0.7(3)
C1 N1 C4 C3 -1.2(2)
C5 N1 C4 C3 174.99(17)
C1 N1 C4 C11 175.15(17)
C5 N1 C4 C11 -8.6(3)
C1 N1 C5 C6 -77.8(3)
C4 N1 C5 C6 106.5(2)
C1 N1 C5 C10 99.7(2)
C4 N1 C5 C10 -76.0(3)
C10 C5 C6 C7 -1.0(4)
N1 C5 C6 C7 176.4(2)
C5 C6 C7 C8 0.1(4)
C5 C6 C7 Cl1 172.1(2)
C6 C7 C8 C9 0.8(4)
Cl1 C7 C8 C9 -170.9(2)
C6 C7 C8 C33 -178.3(3)
Cl1 C7 C8 C33 10.0(4)
C7 C8 C9 C10 -0.8(4)
C33 C8 C9 C10 178.3(2)
C7 C8 C9 Cl1' 175.5(2)
C33 C8 C9 Cl1' -5.4(4)
C6 C5 C10 C9 1.0(3)
N1 C5 C10 C9 -176.46(18)
C8 C9 C10 C5 -0.1(4)
Cl1' C9 C10 C5 -176.48(18)
C3 C4 C11 C12 120.9(2)
N1 C4 C11 C12 -54.7(3)
C3 C4 C11 C16 -54.6(3)
N1 C4 C11 C16 129.9(2)
C16 C11 C12 C13 -1.1(3)
C4 C11 C12 C13 -176.69(19)
C11 C12 C13 C14 0.1(4)
C12 C13 C14 C15 0.8(4)
C13 C14 C15 C16 -0.5(4)
C12 C11 C16 C15 1.4(3)
C4 C11 C16 C15 177.0(2)
C14 C15 C16 C11 -0.6(4)
C4 C3 C17 C18 -71.1(2)
C2 C3 C17 C18 103.2(2)
C4 C3 C17 C25 113.0(2)
C2 C3 C17 C25 -72.7(2)
C25 C17 C18 O6 176.92(18)
C3 C17 C18 O6 1.1(3)
C25 C17 C18 C19 -1.8(3)
C3 C17 C18 C19 -177.59(16)
O6 C18 C19 C24 -176.33(17)
C17 C18 C19 C24 2.5(3)
O6 C18 C19 C20 1.0(3)
C17 C18 C19 C20 179.78(18)
C24 C19 C20 C21 0.4(3)
C18 C19 C20 C21 -176.9(2)
C19 C20 C21 C22 -0.8(4)
C20 C21 C22 C23 0.8(4)
C21 C22 C23 C24 -0.4(4)
C20 C19 C24 O7 -178.95(18)
C18 C19 C24 O7 -1.5(3)
C20 C19 C24 C23 0.0(3)
C18 C19 C24 C23 177.5(2)
C22 C23 C24 O7 179.0(2)
C22 C23 C24 C19 0.0(4)
C18 C17 C25 O5 -179.0(2)
C3 C17 C25 O5 -3.0(3)
C18 C17 C25 O7 0.1(3)
C3 C17 C25 O7 176.04(16)
C1 C2 C26 O1 -13.3(3)
C3 C2 C26 O1 157.8(2)
C1 C2 C26 O2 168.06(18)
C3 C2 C26 O2 -20.9(3)
N1 C1 C29 O3 -51.8(3)
C2 C1 C29 O3 130.6(2)
N1 C1 C29 O4 125.95(19)
C2 C1 C29 O4 -51.6(3)
O1 C26 O2 C27 -8.0(3)
C2 C26 O2 C27 170.7(2)
C28 C27 O2 C26 177.3(3)
O3 C29 O4 C30 -9.4(3)
C1 C29 O4 C30 172.8(2)
C31 C30 O4 C29 177.6(2)
C19 C24 O7 C25 -0.2(3)
C23 C24 O7 C25 -179.2(2)
O5 C25 O7 C24 -179.91(18)
C17 C25 O7 C24 0.9(3)
